data_4313633
loop_
_publ_author_name
'Douglas B. Grotjahn'
'Sang Van'
'David Combs'
'Daniel A. Lev'
'Christian Schneider'
'Christopher D. Incarvito'
'Kim-Chung Lam'
'Gene Rossi'
'Arnold L. Rheingold'
'Marc Rideout'
'Christoph Meyer'
'Genaro Hernandez'
'Lupe Mejorado'

_publ_contact_author A.Rheingold
_publ_contact_author_email arnrhein@udel.edu
_publ_section_title
;
 Substituent Control of Hydrogen Bonding in Palladium(II)-Pyrazole
 Complexes
;
_journal_name_full 'Inorganic Chemistry'
_journal_page_first 3347
_journal_page_last 3355
_journal_paper_doi 10.1021/ic026104n
_journal_volume 42
_journal_year 2003
_chemical_formula_sum 'C12 H22 Cl2 N2 Pd S'
_chemical_formula_weight 403.68
_chemical_name_systematic
; 
 ? 
;
_space_group_IT_number 14
_symmetry_cell_setting monoclinic
_symmetry_space_group_name_Hall '-P 2ybc'
_symmetry_space_group_name_H-M 'P 1 21/c 1'
_atom_sites_solution_hydrogens geom
_atom_sites_solution_primary direct
_atom_sites_solution_secondary difmap
_audit_creation_method SHELXL-97
_cell_angle_alpha 90.00
_cell_angle_beta 90.0550(10)
_cell_angle_gamma 90.00
_cell_formula_units_Z 8
_cell_length_a 12.1700(9)
_cell_length_b 22.2275(17)
_cell_length_c 12.7895(10)
_cell_measurement_temperature 153(2)
_cell_volume 3459.7(5)
_computing_cell_refinement 'Bruker SMART'
_computing_data_collection 'Bruker SMART'
_computing_data_reduction 'Bruker SHELXTL'
_computing_molecular_graphics 'Bruker SHELXTL'
_computing_publication_material 'Bruker SHELXTL'
_computing_structure_refinement 'SHELXL-97 (Sheldrick, 1997)'
_computing_structure_solution 'SHELXS-97 (Sheldrick, 1990)'
_diffrn_ambient_temperature 153(2)
_diffrn_measured_fraction_theta_full 0.966
_diffrn_measured_fraction_theta_max 0.966
_diffrn_measurement_device_type 'CCD area detector'
_diffrn_measurement_method 'phi and omega scans'
_diffrn_radiation_monochromator graphite
_diffrn_radiation_source 'fine-focus sealed tube'
_diffrn_radiation_type MoK\a
_diffrn_radiation_wavelength 0.71073
_diffrn_reflns_av_R_equivalents 0.0412
_diffrn_reflns_av_sigmaI/netI 0.0343
_diffrn_reflns_limit_h_max 16
_diffrn_reflns_limit_h_min -15
_diffrn_reflns_limit_k_max 28
_diffrn_reflns_limit_k_min -29
_diffrn_reflns_limit_l_max 17
_diffrn_reflns_limit_l_min -16
_diffrn_reflns_number 40029
_diffrn_reflns_theta_full 28.29
_diffrn_reflns_theta_max 28.29
_diffrn_reflns_theta_min 0.92
_exptl_absorpt_coefficient_mu 1.489
_exptl_absorpt_correction_T_max 0.8654
_exptl_absorpt_correction_T_min 0.7072
_exptl_absorpt_correction_type Sadabs
_exptl_crystal_colour Orange
_exptl_crystal_density_diffrn 1.550
_exptl_crystal_density_method 'not measured'
_exptl_crystal_description Block
_exptl_crystal_F_000 1632
_exptl_crystal_size_max 0.25
_exptl_crystal_size_mid 0.25
_exptl_crystal_size_min 0.10
_refine_diff_density_max 0.648
_refine_diff_density_min -1.034
_refine_diff_density_rms 0.259
_refine_ls_extinction_method none
_refine_ls_goodness_of_fit_ref 1.165
_refine_ls_hydrogen_treatment mixed
_refine_ls_matrix_type full
_refine_ls_number_parameters 326
_refine_ls_number_reflns 8305
_refine_ls_number_restraints 0
_refine_ls_restrained_S_all 1.165
_refine_ls_R_factor_all 0.0436
_refine_ls_R_factor_gt 0.0345
_refine_ls_shift/su_max 0.001
_refine_ls_shift/su_mean 0.000
_refine_ls_structure_factor_coef Fsqd
_refine_ls_weighting_details 'calc w=1/[\s^2^(Fo^2^)+(0.0418P)^2^+0.9821P] where P=(Fo^2^+2Fc^2^)/3'
_refine_ls_weighting_scheme calc
_refine_ls_wR_factor_gt 0.0803
_refine_ls_wR_factor_ref 0.0895
_reflns_number_gt 7328
_reflns_number_total 8305
_reflns_threshold_expression >2sigma(I)
_cod_data_source_file ic026104nsi20021012_032757_5.cif
_cod_data_source_block 26h
_cod_depositor_comments
;
The following automatic conversions were performed:

'_symmetry_cell_setting' value 'Monoclinic' changed to 'monoclinic'
according to the built-in table from CIF Core dictionary named
'cif_core.dic' version 2.4.1 from 2010-06-29.

Automatic conversion script
Id: cif_fix_values 1646 2011-03-28 12:23:43Z adriana 
;
_cod_database_code 4313633

loop_
_symmetry_equiv_pos_as_xyz
'x, y, z'
'-x, y+1/2, -z+1/2'
'-x, -y, -z'
'x, -y-1/2, z-1/2'

loop_
_atom_site_label
_atom_site_type_symbol
_atom_site_fract_x
_atom_site_fract_y
_atom_site_fract_z
_atom_site_U_iso_or_equiv
_atom_site_adp_type
_atom_site_occupancy
_atom_site_symmetry_multiplicity
_atom_site_calc_flag
_atom_site_refinement_flags
_atom_site_disorder_assembly
_atom_site_disorder_group
Pd1 Pd 0.60960(3) 0.227061(13) 0.63971(2) 0.02824(8) Uani 1 1 d . . .
Pd2 Pd 1.10967(3) 0.228654(13) 0.91145(2) 0.02560(8) Uani 1 1 d . . .
Cl1 Cl 0.73882(9) 0.28687(5) 0.56053(9) 0.0375(2) Uani 1 1 d . . .
Cl2 Cl 0.63052(9) 0.14621(5) 0.52503(8) 0.0366(2) Uani 1 1 d . . .
Cl4 Cl 1.24007(9) 0.28742(5) 0.99191(9) 0.0364(2) Uani 1 1 d . . .
Cl3 Cl 1.13098(9) 0.14709(4) 1.02447(7) 0.0325(2) Uani 1 1 d . . .
N1 N 0.4412(3) 0.13180(15) 0.6816(3) 0.0335(8) Uani 1 1 d . . .
H1A H 0.4526 0.1139 0.6213 0.040 Uiso 1 1 calc R . .
N2 N 0.4962(3) 0.18001(16) 0.7148(3) 0.0301(8) Uani 1 1 d . . .
N3 N 0.9442(3) 0.13218(15) 0.8643(3) 0.0311(8) Uani 1 1 d . . .
H3A H 0.9558 0.1131 0.9236 0.037 Uiso 1 1 calc R . .
N4 N 0.9965(3) 0.18276(15) 0.8350(3) 0.0284(7) Uani 1 1 d . . .
S1 S 0.57613(8) 0.29660(5) 0.76641(8) 0.0294(2) Uani 1 1 d . . .
S2 S 1.07631(8) 0.29922(5) 0.78656(8) 0.0266(2) Uani 1 1 d . . .
C1 C 0.3658(3) 0.1140(2) 0.7524(4) 0.0349(10) Uani 1 1 d . . .
C2 C 0.3735(4) 0.15420(18) 0.8346(4) 0.0341(10) Uani 1 1 d . . .
H2A H 0.3309 0.1542 0.8968 0.041 Uiso 1 1 calc R . .
C3 C 0.4567(4) 0.19499(19) 0.8080(3) 0.0310(9) Uani 1 1 d . . .
C4 C 0.5056(4) 0.2481(2) 0.8608(3) 0.0329(9) Uani 1 1 d . . .
H4A H 0.5585 0.2345 0.9147 0.039 Uiso 1 1 calc R . .
H4B H 0.4469 0.2713 0.8962 0.039 Uiso 1 1 calc R . .
C5 C 0.2933(4) 0.0599(2) 0.7338(4) 0.0405(11) Uani 1 1 d . . .
C6 C 0.2891(7) 0.0243(3) 0.8349(6) 0.087(2) Uani 1 1 d . . .
H6A H 0.3626 0.0090 0.8514 0.131 Uiso 1 1 calc R . .
H6B H 0.2381 -0.0095 0.8269 0.131 Uiso 1 1 calc R . .
H6C H 0.2638 0.0505 0.8917 0.131 Uiso 1 1 calc R . .
C7 C 0.3374(6) 0.0213(3) 0.6488(7) 0.102(3) Uani 1 1 d . . .
H7A H 0.4110 0.0072 0.6679 0.152 Uiso 1 1 calc R . .
H7B H 0.3415 0.0446 0.5839 0.152 Uiso 1 1 calc R . .
H7C H 0.2887 -0.0133 0.6385 0.152 Uiso 1 1 calc R . .
C8 C 0.1790(5) 0.0822(3) 0.7082(6) 0.0637(17) Uani 1 1 d . . .
H8A H 0.1806 0.1047 0.6424 0.096 Uiso 1 1 calc R . .
H8B H 0.1530 0.1085 0.7645 0.096 Uiso 1 1 calc R . .
H8C H 0.1292 0.0477 0.7013 0.096 Uiso 1 1 calc R . .
C9 C 0.4644(4) 0.3466(2) 0.7184(4) 0.0371(10) Uani 1 1 d . . .
C10 C 0.3644(4) 0.3113(3) 0.6844(5) 0.0554(15) Uani 1 1 d . . .
H10A H 0.3076 0.3391 0.6596 0.083 Uiso 1 1 calc R . .
H10B H 0.3361 0.2881 0.7438 0.083 Uiso 1 1 calc R . .
H10C H 0.3847 0.2838 0.6278 0.083 Uiso 1 1 calc R . .
C11 C 0.5141(5) 0.3815(2) 0.6284(5) 0.0578(15) Uani 1 1 d . . .
H11A H 0.4589 0.4089 0.5992 0.087 Uiso 1 1 calc R . .
H11B H 0.5383 0.3534 0.5740 0.087 Uiso 1 1 calc R . .
H11C H 0.5772 0.4048 0.6535 0.087 Uiso 1 1 calc R . .
C12 C 0.4370(5) 0.3889(2) 0.8089(5) 0.0561(15) Uani 1 1 d . . .
H12A H 0.3781 0.4164 0.7877 0.084 Uiso 1 1 calc R . .
H12B H 0.5025 0.4121 0.8278 0.084 Uiso 1 1 calc R . .
H12C H 0.4129 0.3652 0.8693 0.084 Uiso 1 1 calc R . .
C13 C 0.8718(3) 0.11453(19) 0.7907(3) 0.0326(9) Uani 1 1 d . . .
C14 C 0.8763(4) 0.15550(19) 0.7108(3) 0.0323(9) Uani 1 1 d . . .
H14A H 0.8343 0.1553 0.6481 0.039 Uiso 1 1 calc R . .
C15 C 0.9561(4) 0.19792(19) 0.7412(3) 0.0294(9) Uani 1 1 d . . .
C16 C 1.0055(4) 0.2520(2) 0.6899(3) 0.0309(9) Uani 1 1 d . . .
H16A H 0.9469 0.2757 0.6554 0.037 Uiso 1 1 calc R . .
H16B H 1.0583 0.2390 0.6356 0.037 Uiso 1 1 calc R . .
C17 C 0.8028(4) 0.0579(2) 0.8046(4) 0.0415(11) Uani 1 1 d . . .
C18 C 0.6844(5) 0.0765(3) 0.8274(6) 0.0679(18) Uani 1 1 d . . .
H18A H 0.6816 0.0981 0.8942 0.102 Uiso 1 1 calc R . .
H18B H 0.6379 0.0406 0.8313 0.102 Uiso 1 1 calc R . .
H18C H 0.6578 0.1029 0.7714 0.102 Uiso 1 1 calc R . .
C19 C 0.8051(6) 0.0232(3) 0.7010(5) 0.0721(19) Uani 1 1 d . . .
H19A H 0.8804 0.0102 0.6861 0.108 Uiso 1 1 calc R . .
H19B H 0.7790 0.0493 0.6445 0.108 Uiso 1 1 calc R . .
H19C H 0.7572 -0.0122 0.7062 0.108 Uiso 1 1 calc R . .
C20 C 0.8477(6) 0.0191(3) 0.8920(6) 0.072(2) Uani 1 1 d . . .
H20A H 0.8442 0.0414 0.9581 0.108 Uiso 1 1 calc R . .
H20B H 0.9242 0.0085 0.8769 0.108 Uiso 1 1 calc R . .
H20C H 0.8037 -0.0177 0.8977 0.108 Uiso 1 1 calc R . .
C21 C 0.9651(4) 0.3495(2) 0.8360(4) 0.0356(10) Uani 1 1 d . . .
C22 C 0.8659(4) 0.3143(2) 0.8708(5) 0.0528(14) Uani 1 1 d . . .
H22A H 0.8093 0.3421 0.8960 0.079 Uiso 1 1 calc R . .
H22B H 0.8869 0.2868 0.9273 0.079 Uiso 1 1 calc R . .
H22C H 0.8370 0.2911 0.8117 0.079 Uiso 1 1 calc R . .
C23 C 0.9364(5) 0.3921(2) 0.7469(4) 0.0519(14) Uani 1 1 d . . .
H23A H 0.8779 0.4195 0.7694 0.078 Uiso 1 1 calc R . .
H23B H 0.9112 0.3688 0.6864 0.078 Uiso 1 1 calc R . .
H23C H 1.0015 0.4155 0.7276 0.078 Uiso 1 1 calc R . .
C24 C 1.0167(5) 0.3842(2) 0.9271(4) 0.0501(13) Uani 1 1 d . . .
H24A H 0.9622 0.4118 0.9569 0.075 Uiso 1 1 calc R . .
H24B H 1.0799 0.4073 0.9018 0.075 Uiso 1 1 calc R . .
H24C H 1.0409 0.3558 0.9810 0.075 Uiso 1 1 calc R . .

loop_
_atom_site_aniso_label
_atom_site_aniso_U_11
_atom_site_aniso_U_22
_atom_site_aniso_U_33
_atom_site_aniso_U_23
_atom_site_aniso_U_13
_atom_site_aniso_U_12
Pd1 0.02704(16) 0.03148(17) 0.02621(16) 0.00049(12) 0.00050(13) -0.00110(13)
Pd2 0.02785(16) 0.02695(15) 0.02200(14) 0.00117(11) 0.00130(12) 0.00106(13)
Cl1 0.0335(6) 0.0419(6) 0.0372(6) 0.0029(5) 0.0039(5) -0.0073(5)
Cl2 0.0395(6) 0.0403(6) 0.0301(5) -0.0044(4) 0.0053(4) -0.0019(5)
Cl4 0.0368(6) 0.0373(6) 0.0351(5) -0.0007(5) -0.0053(5) -0.0038(5)
Cl3 0.0398(6) 0.0325(5) 0.0250(5) 0.0047(4) -0.0017(4) 0.0023(4)
N1 0.035(2) 0.0283(19) 0.038(2) -0.0018(15) 0.0000(16) -0.0012(16)
N2 0.0316(19) 0.0281(18) 0.0305(18) -0.0005(15) 0.0014(15) -0.0057(15)
N3 0.037(2) 0.0279(19) 0.0280(18) 0.0069(14) -0.0048(15) -0.0039(16)
N4 0.0318(19) 0.0267(18) 0.0267(17) 0.0063(14) -0.0018(14) -0.0016(14)
S1 0.0254(5) 0.0316(5) 0.0311(5) -0.0012(4) -0.0028(4) -0.0013(4)
S2 0.0269(5) 0.0276(5) 0.0253(4) 0.0039(4) 0.0044(4) -0.0001(4)
C1 0.028(2) 0.030(2) 0.047(2) 0.0038(19) 0.0086(18) 0.0026(17)
C2 0.032(2) 0.029(2) 0.041(2) 0.0001(18) 0.0069(19) 0.0012(18)
C3 0.034(2) 0.029(2) 0.030(2) 0.0051(17) 0.0023(17) 0.0049(18)
C4 0.033(2) 0.038(2) 0.028(2) 0.0021(18) 0.0004(17) 0.004(2)
C5 0.038(3) 0.032(2) 0.052(3) -0.003(2) 0.004(2) -0.004(2)
C6 0.115(6) 0.055(4) 0.092(5) 0.026(4) -0.035(4) -0.043(4)
C7 0.077(5) 0.070(4) 0.159(8) -0.074(5) 0.064(5) -0.038(4)
C8 0.045(3) 0.047(3) 0.099(5) -0.005(3) -0.009(3) -0.010(3)
C9 0.031(2) 0.033(2) 0.047(3) 0.004(2) -0.004(2) 0.0048(19)
C10 0.040(3) 0.057(3) 0.069(4) 0.005(3) -0.024(3) 0.004(2)
C11 0.064(4) 0.045(3) 0.064(4) 0.015(3) -0.001(3) 0.012(3)
C12 0.062(4) 0.045(3) 0.061(4) -0.005(3) -0.004(3) 0.023(3)
C13 0.030(2) 0.030(2) 0.037(2) 0.0002(17) -0.0025(18) 0.0010(17)
C14 0.034(2) 0.031(2) 0.032(2) 0.0005(16) -0.0038(18) 0.0014(19)
C15 0.033(2) 0.029(2) 0.0264(19) 0.0008(17) 0.0023(17) 0.0035(18)
C16 0.036(2) 0.029(2) 0.028(2) 0.0046(17) -0.0017(17) 0.0010(19)
C17 0.041(3) 0.033(2) 0.050(3) 0.006(2) -0.005(2) -0.008(2)
C18 0.047(3) 0.051(3) 0.105(5) 0.018(3) 0.013(3) -0.008(3)
C19 0.089(5) 0.042(3) 0.085(5) -0.013(3) 0.000(4) -0.030(3)
C20 0.079(5) 0.045(3) 0.093(5) 0.030(3) -0.023(4) -0.019(3)
C21 0.036(2) 0.039(2) 0.032(2) 0.0003(19) 0.0049(19) 0.009(2)
C22 0.035(3) 0.054(3) 0.070(4) 0.000(3) 0.017(2) 0.006(2)
C23 0.065(4) 0.042(3) 0.048(3) 0.007(2) -0.004(3) 0.022(3)
C24 0.061(3) 0.048(3) 0.042(3) -0.012(2) 0.000(2) 0.014(3)

loop_
_atom_type_symbol
_atom_type_description
_atom_type_scat_dispersion_real
_atom_type_scat_dispersion_imag
_atom_type_scat_source
C C 0.0033 0.0016 'International Tables Vol C Tables 4.2.6.8 and 6.1.1.4'
H H 0.0000 0.0000 'International Tables Vol C Tables 4.2.6.8 and 6.1.1.4'
N N 0.0061 0.0033 'International Tables Vol C Tables 4.2.6.8 and 6.1.1.4'
S S 0.1246 0.1234 'International Tables Vol C Tables 4.2.6.8 and 6.1.1.4'
Cl Cl 0.1484 0.1585 'International Tables Vol C Tables 4.2.6.8 and 6.1.1.4'
Pd Pd -0.9988 1.0072 'International Tables Vol C Tables 4.2.6.8 and 6.1.1.4'

loop_
_geom_angle_atom_site_label_1
_geom_angle_atom_site_label_2
_geom_angle_atom_site_label_3
_geom_angle
_geom_angle_site_symmetry_1
_geom_angle_site_symmetry_3
_geom_angle_publ_flag
N2 Pd1 S1 83.58(11) . . ?
N2 Pd1 Cl1 176.09(11) . . ?
S1 Pd1 Cl1 92.52(4) . . ?
N2 Pd1 Cl2 88.55(11) . . ?
S1 Pd1 Cl2 171.86(4) . . ?
Cl1 Pd1 Cl2 95.36(4) . . ?
N4 Pd2 S2 83.38(10) . . ?
N4 Pd2 Cl4 175.97(10) . . ?
S2 Pd2 Cl4 92.59(4) . . ?
N4 Pd2 Cl3 88.98(10) . . ?
S2 Pd2 Cl3 172.09(4) . . ?
Cl4 Pd2 Cl3 95.04(4) . . ?
N2 N1 C1 111.4(4) . . ?
C3 N2 N1 107.8(4) . . ?
C3 N2 Pd1 123.7(3) . . ?
N1 N2 Pd1 128.3(3) . . ?
N4 N3 C13 111.0(3) . . ?
C15 N4 N3 106.6(3) . . ?
C15 N4 Pd2 124.7(3) . . ?
N3 N4 Pd2 128.7(3) . . ?
C4 S1 C9 103.1(2) . . ?
C4 S1 Pd1 98.85(15) . . ?
C9 S1 Pd1 107.60(16) . . ?
C16 S2 C21 103.3(2) . . ?
C16 S2 Pd2 99.33(14) . . ?
C21 S2 Pd2 107.71(15) . . ?
N1 C1 C2 105.9(4) . . ?
N1 C1 C5 121.7(4) . . ?
C2 C1 C5 132.4(4) . . ?
C1 C2 C3 106.4(4) . . ?
N2 C3 C2 108.5(4) . . ?
N2 C3 C4 117.6(4) . . ?
C2 C3 C4 133.9(4) . . ?
C3 C4 S1 110.9(3) . . ?
C7 C5 C1 111.3(4) . . ?
C7 C5 C8 111.3(6) . . ?
C1 C5 C8 108.2(4) . . ?
C7 C5 C6 109.6(6) . . ?
C1 C5 C6 107.5(4) . . ?
C8 C5 C6 108.8(5) . . ?
C10 C9 C11 111.6(5) . . ?
C10 C9 C12 111.2(5) . . ?
C11 C9 C12 110.5(4) . . ?
C10 C9 S1 111.9(3) . . ?
C11 C9 S1 105.3(3) . . ?
C12 C9 S1 106.1(3) . . ?
N3 C13 C14 107.5(4) . . ?
N3 C13 C17 121.3(4) . . ?
C14 C13 C17 131.2(4) . . ?
C13 C14 C15 105.5(4) . . ?
N4 C15 C14 109.3(4) . . ?
N4 C15 C16 116.6(4) . . ?
C14 C15 C16 134.0(4) . . ?
C15 C16 S2 110.7(3) . . ?
C20 C17 C13 111.0(4) . . ?
C20 C17 C18 110.7(5) . . ?
C13 C17 C18 108.5(4) . . ?
C20 C17 C19 110.2(5) . . ?
C13 C17 C19 107.7(4) . . ?
C18 C17 C19 108.6(5) . . ?
C22 C21 C23 111.2(5) . . ?
C22 C21 C24 111.4(4) . . ?
C23 C21 C24 110.5(4) . . ?
C22 C21 S2 111.8(3) . . ?
C23 C21 S2 106.6(3) . . ?
C24 C21 S2 105.2(3) . . ?

loop_
_geom_bond_atom_site_label_1
_geom_bond_atom_site_label_2
_geom_bond_distance
_geom_bond_site_symmetry_2
_geom_bond_publ_flag
Pd1 N2 1.981(3) . ?
Pd1 S1 2.2764(11) . ?
Pd1 Cl1 2.2955(11) . ?
Pd1 Cl2 2.3336(11) . ?
Pd2 N4 1.972(3) . ?
Pd2 S2 2.2748(10) . ?
Pd2 Cl4 2.2980(11) . ?
Pd2 Cl3 2.3331(10) . ?
N1 N2 1.332(5) . ?
N1 C1 1.349(5) . ?
N2 C3 1.328(5) . ?
N3 N4 1.345(5) . ?
N3 C13 1.347(5) . ?
N4 C15 1.340(5) . ?
S1 C4 1.832(4) . ?
S1 C9 1.860(5) . ?
S2 C16 1.836(4) . ?
S2 C21 1.867(5) . ?
C1 C2 1.383(6) . ?
C1 C5 1.509(6) . ?
C2 C3 1.401(6) . ?
C3 C4 1.484(6) . ?
C5 C7 1.486(7) . ?
C5 C8 1.513(7) . ?
C5 C6 1.516(8) . ?
C9 C10 1.512(7) . ?
C9 C11 1.515(7) . ?
C9 C12 1.527(7) . ?
C13 C14 1.369(6) . ?
C13 C17 1.524(6) . ?
C14 C15 1.409(6) . ?
C15 C16 1.496(6) . ?
C17 C20 1.514(7) . ?
C17 C18 1.527(7) . ?
C17 C19 1.533(8) . ?
C21 C22 1.506(7) . ?
C21 C23 1.522(7) . ?
C21 C24 1.532(7) . ?
